data_4104580
loop_
_publ_author_name
'Wenjun Liu'
'Maren Pink'
'Dongwhan Lee'

_publ_section_title
;
 Conjugated Polymer Sensors Built on \p-Extended Borasiloxane Cages
;
_journal_name_full 'Journal of the American Chemical Society'
_journal_page_first 8703
_journal_page_last 8707
_journal_paper_doi 10.1021/ja902333p
_journal_volume 131
_journal_year 2009
_chemical_formula_moiety 'C52 H62 B2 O12 S4 Si2, 2 C H2 Cl2'
_chemical_formula_sum 'C54 H68 B2 Cl4 O12 S4 Si2'
_chemical_formula_weight 1256.92
_chemical_name_systematic
; 
 ? 
;
_space_group_IT_number 15
_symmetry_cell_setting monoclinic
_symmetry_space_group_name_Hall '-C 2yc'
_symmetry_space_group_name_H-M 'C 1 2/c 1'
_atom_sites_solution_hydrogens geom
_atom_sites_solution_primary direct
_atom_sites_solution_secondary difmap
_audit_creation_method SHELXL-97
_cell_angle_alpha 90.00
_cell_angle_beta 93.186(3)
_cell_angle_gamma 90.00
_cell_formula_units_Z 4
_cell_length_a 38.156(8)
_cell_length_b 11.041(2)
_cell_length_c 14.632(3)
_cell_measurement_reflns_used 6709
_cell_measurement_temperature 150(2)
_cell_measurement_theta_max 23.4
_cell_measurement_theta_min 2.4
_cell_volume 6155(2)
_computing_cell_refinement 'APEX II v.2.2 (Bruker, 2007)'
_computing_data_collection 'APEX II v.2.2 (Bruker, 2007)'
_computing_data_reduction 'APEX II v.2.2 (Bruker, 2007)'
_computing_molecular_graphics 'SHELXTL (Bruker, 2008)'
_computing_publication_material 'SHELXTL (Bruker, 2008)'
_computing_structure_refinement 'SHELXL-97 (Sheldrick, 2008)'
_computing_structure_solution 'SIR-2004 (Burla et al., 2005)'
_diffrn_ambient_temperature 150(2)
_diffrn_detector 'CCD area detector'
_diffrn_detector_area_resol_mean 83.33
_diffrn_detector_type 'Bruker APEXII'
_diffrn_measured_fraction_theta_full 0.993
_diffrn_measured_fraction_theta_max 0.993
_diffrn_measurement_details '0.30 degree frames measured for 360 seconds each'
_diffrn_measurement_device 'APEX Kappa Duo'
_diffrn_measurement_device_type Kappa
_diffrn_measurement_method 'omega and phi scans'
_diffrn_radiation_monochromator graphite
_diffrn_radiation_source 'fine-focus sealed tube'
_diffrn_radiation_type MoK\a
_diffrn_radiation_wavelength 0.71073
_diffrn_reflns_av_R_equivalents 0.0444
_diffrn_reflns_av_sigmaI/netI 0.0336
_diffrn_reflns_limit_h_max 45
_diffrn_reflns_limit_h_min -45
_diffrn_reflns_limit_k_max 13
_diffrn_reflns_limit_k_min 0
_diffrn_reflns_limit_l_max 17
_diffrn_reflns_limit_l_min 0
_diffrn_reflns_number 32152
_diffrn_reflns_theta_full 25.09
_diffrn_reflns_theta_max 25.09
_diffrn_reflns_theta_min 1.92
_exptl_absorpt_coefficient_mu 0.424
_exptl_absorpt_correction_T_max 0.9916
_exptl_absorpt_correction_T_min 0.9200
_exptl_absorpt_correction_type multi-scan
_exptl_absorpt_process_details 'TWINABS, G. Sheldrick, 2008'
_exptl_crystal_colour yellow
_exptl_crystal_density_diffrn 1.357
_exptl_crystal_description 'thin plate'
_exptl_crystal_F_000 2632
_exptl_crystal_size_max 0.20
_exptl_crystal_size_mid 0.17
_exptl_crystal_size_min 0.02
_refine_diff_density_max 0.551
_refine_diff_density_min -0.604
_refine_diff_density_rms 0.083
_refine_ls_extinction_method none
_refine_ls_goodness_of_fit_ref 1.081
_refine_ls_hydrogen_treatment constr
_refine_ls_matrix_type full
_refine_ls_number_parameters 361
_refine_ls_number_reflns 5447
_refine_ls_number_restraints 20
_refine_ls_restrained_S_all 1.083
_refine_ls_R_factor_all 0.0791
_refine_ls_R_factor_gt 0.0619
_refine_ls_shift/su_max 0.001
_refine_ls_shift/su_mean 0.000
_refine_ls_structure_factor_coef Fsqd
_refine_ls_weighting_details 'calc w=1/[\s^2^(Fo^2^)+(0.1087P)^2^+10.8852P] where P=(Fo^2^+2Fc^2^)/3'
_refine_ls_weighting_scheme calc
_refine_ls_wR_factor_gt 0.1756
_refine_ls_wR_factor_ref 0.1892
_reflns_number_gt 4458
_reflns_number_total 5447
_reflns_threshold_expression >3sigma(I)
_cod_data_source_file ja902333p_si_002.cif
_cod_data_source_block 08109
_cod_depositor_comments
;
The following automatic conversions were performed:

'_exptl_absorpt_correction_type' value 'multi-scans' was replaced
with the value 'multi-scan' as specified in the replacement file
'src/cod-tools/trunk/data/replacement-values/replacement_values.lst'.

Automatic conversion script
Id: cif_fix_values 5376 2017-05-30 11:51:03Z andrius 
;
_cod_original_cell_volume 6154(2)
_cod_database_code 4104580

loop_
_symmetry_equiv_pos_as_xyz
'x, y, z'
'-x, y, -z+1/2'
'x+1/2, y+1/2, z'
'-x+1/2, y+1/2, -z+1/2'
'-x, -y, -z'
'x, -y, z-1/2'
'-x+1/2, -y+1/2, -z'
'x+1/2, -y+1/2, z-1/2'

loop_
_atom_site_label
_atom_site_type_symbol
_atom_site_fract_x
_atom_site_fract_y
_atom_site_fract_z
_atom_site_U_iso_or_equiv
_atom_site_adp_type
_atom_site_occupancy
_atom_site_symmetry_multiplicity
_atom_site_calc_flag
_atom_site_refinement_flags
_atom_site_disorder_assembly
_atom_site_disorder_group
S1 S 0.99666(4) 0.08803(17) 0.63563(10) 0.0654(5) Uani 1 1 d . . .
S2 S 0.93109(4) 0.21108(15) 0.39686(9) 0.0514(4) Uani 1 1 d . A .
Si1 Si 0.78326(3) 0.36927(10) -0.06407(8) 0.0325(3) Uani 1 1 d . . .
O1 O 1.07410(11) 0.1959(6) 0.4970(4) 0.0881(16) Uani 1 1 d . . .
O2 O 1.00673(11) 0.2409(5) 0.4011(3) 0.0835(15) Uani 1 1 d . . .
O5 O 0.79329(9) 0.3100(3) 0.0364(2) 0.0414(8) Uani 1 1 d . . .
O6 O 0.74789(9) 0.3088(3) -0.1115(2) 0.0428(8) Uani 1 1 d . . .
B1 B 0.78374(15) 0.2457(4) 0.1094(3) 0.0344(11) Uani 1 1 d . . .
C1 C 0.98220(15) 0.1517(6) 0.5325(4) 0.0535(13) Uani 1 1 d . . .
C2 C 1.03975(16) 0.1138(6) 0.6146(4) 0.0661(17) Uani 1 1 d . . .
H2A H 1.0506 0.1654 0.6638 0.079 Uiso 1 1 calc R . .
H2B H 1.0525 0.0357 0.6152 0.079 Uiso 1 1 calc R . .
C3 C 1.04281(17) 0.1678(7) 0.5343(5) 0.0677(17) Uani 1 1 d . . .
C4 C 1.06843(19) 0.2859(9) 0.4239(6) 0.101(3) Uani 1 1 d . . .
H4A H 1.0903 0.2970 0.3916 0.121 Uiso 1 1 calc R . .
H4B H 1.0620 0.3647 0.4506 0.121 Uiso 1 1 calc R . .
C5 C 1.03932(18) 0.2437(10) 0.3568(5) 0.096(3) Uani 1 1 d . . .
H5A H 1.0374 0.2994 0.3038 0.115 Uiso 1 1 calc R . .
H5B H 1.0448 0.1618 0.3341 0.115 Uiso 1 1 calc R . .
C6 C 1.01013(15) 0.1888(7) 0.4855(4) 0.0663(17) Uani 1 1 d . . .
C7 C 0.94532(15) 0.1540(5) 0.5029(3) 0.0485(13) Uani 1 1 d . . .
C8 C 0.91717(15) 0.1151(5) 0.5477(3) 0.0498(13) Uani 1 1 d . A .
O3 O 0.92020(10) 0.0677(4) 0.6353(2) 0.0584(11) Uani 1 1 d D . .
C9 C 0.8870(4) 0.060(2) 0.6759(11) 0.060(4) Uani 0.386(13) 1 d PD A 1
H9A H 0.8793 0.1412 0.6949 0.073 Uiso 0.386(13) 1 calc PR A 1
H9B H 0.8889 0.0071 0.7307 0.073 Uiso 0.386(13) 1 calc PR A 1
C10 C 0.8614(5) 0.0082(17) 0.6064(9) 0.062(4) Uani 0.386(13) 1 d PD A 1
H10A H 0.8709 -0.0687 0.5833 0.075 Uiso 0.386(13) 1 calc PR A 1
H10B H 0.8394 -0.0108 0.6361 0.075 Uiso 0.386(13) 1 calc PR A 1
O4 O 0.85363(9) 0.0876(4) 0.5307(2) 0.0497(9) Uani 1 1 d D . .
C9D C 0.8885(2) 0.0009(12) 0.6575(9) 0.060(4) Uani 0.614(13) 1 d PD A 2
H9D1 H 0.8887 -0.0124 0.7244 0.073 Uiso 0.614(13) 1 calc PR A 2
H9D2 H 0.8884 -0.0794 0.6273 0.073 Uiso 0.614(13) 1 calc PR A 2
C10D C 0.8561(3) 0.0678(14) 0.6272(6) 0.062(4) Uani 0.614(13) 1 d PD A 2
H10C H 0.8353 0.0213 0.6448 0.075 Uiso 0.614(13) 1 calc PR A 2
H10D H 0.8558 0.1469 0.6590 0.075 Uiso 0.614(13) 1 calc PR A 2
C11 C 0.88486(13) 0.1255(5) 0.4981(3) 0.0443(12) Uani 1 1 d . A .
C12 C 0.88764(13) 0.1773(5) 0.4139(3) 0.0440(12) Uani 1 1 d . . .
C13 C 0.86068(12) 0.2011(4) 0.3403(3) 0.0375(10) Uani 1 1 d . A .
C14 C 0.86671(13) 0.2833(4) 0.2705(3) 0.0400(11) Uani 1 1 d . . .
H14A H 0.8877 0.3300 0.2727 0.048 Uiso 1 1 calc R A .
C15 C 0.84200(12) 0.2968(4) 0.1980(3) 0.0379(11) Uani 1 1 d . A .
H15A H 0.8469 0.3513 0.1501 0.046 Uiso 1 1 calc R . .
C16 C 0.81073(12) 0.2342(4) 0.1927(3) 0.0330(10) Uani 1 1 d . . .
C17 C 0.80468(13) 0.1541(4) 0.2658(3) 0.0361(10) Uani 1 1 d . A .
H17A H 0.7833 0.1099 0.2652 0.043 Uiso 1 1 calc R . .
C18 C 0.82885(12) 0.1392(4) 0.3369(3) 0.0366(10) Uani 1 1 d . . .
H18A H 0.8239 0.0854 0.3852 0.044 Uiso 1 1 calc R A .
C19 C 0.77296(13) 0.5332(4) -0.0426(3) 0.0414(11) Uani 1 1 d . . .
C20 C 0.74387(17) 0.5344(5) 0.0249(4) 0.0617(16) Uani 1 1 d . . .
H20A H 0.7366 0.6181 0.0357 0.093 Uiso 1 1 calc R . .
H20B H 0.7526 0.4980 0.0829 0.093 Uiso 1 1 calc R . .
H20C H 0.7237 0.4878 -0.0004 0.093 Uiso 1 1 calc R . .
C21 C 0.80474(18) 0.5998(5) -0.0001(4) 0.0616(15) Uani 1 1 d . . .
H21A H 0.7974 0.6786 0.0230 0.092 Uiso 1 1 calc R . .
H21B H 0.8220 0.6119 -0.0465 0.092 Uiso 1 1 calc R . .
H21C H 0.8153 0.5518 0.0505 0.092 Uiso 1 1 calc R . .
C22 C 0.75902(19) 0.5953(5) -0.1300(4) 0.0620(16) Uani 1 1 d . . .
H22A H 0.7534 0.6798 -0.1168 0.093 Uiso 1 1 calc R . .
H22B H 0.7378 0.5535 -0.1541 0.093 Uiso 1 1 calc R . .
H22C H 0.7769 0.5925 -0.1756 0.093 Uiso 1 1 calc R . .
C23 C 0.82007(14) 0.3270(4) -0.1379(4) 0.0443(12) Uani 1 1 d . . .
C24 C 0.85505(16) 0.3782(7) -0.1023(5) 0.077(2) Uani 1 1 d . . .
H24A H 0.8740 0.3414 -0.1355 0.115 Uiso 1 1 calc R . .
H24B H 0.8587 0.3603 -0.0368 0.115 Uiso 1 1 calc R . .
H24C H 0.8552 0.4661 -0.1115 0.115 Uiso 1 1 calc R . .
C25 C 0.81270(19) 0.3691(6) -0.2372(4) 0.0631(17) Uani 1 1 d . . .
H25A H 0.8326 0.3473 -0.2736 0.095 Uiso 1 1 calc R . .
H25B H 0.8095 0.4571 -0.2384 0.095 Uiso 1 1 calc R . .
H25C H 0.7914 0.3296 -0.2629 0.095 Uiso 1 1 calc R . .
C26 C 0.8217(2) 0.1864(5) -0.1382(5) 0.076(2) Uani 1 1 d . . .
H26A H 0.8436 0.1600 -0.1642 0.115 Uiso 1 1 calc R . .
H26B H 0.8016 0.1542 -0.1752 0.115 Uiso 1 1 calc R . .
H26C H 0.8210 0.1562 -0.0753 0.115 Uiso 1 1 calc R . .
C1S C 0.5494(5) 0.8771(17) 0.7852(11) 0.141(6) Uiso 0.654(9) 1 d PDU B 1
H1S1 H 0.5308 0.8963 0.8273 0.169 Uiso 0.654(9) 1 calc PR B 1
H1S2 H 0.5478 0.7899 0.7697 0.169 Uiso 0.654(9) 1 calc PR B 1
Cl1S Cl 0.54353(19) 0.9668(6) 0.6825(5) 0.1537(18) Uiso 0.654(9) 1 d PDU B 1
Cl2S Cl 0.59110(14) 0.9091(4) 0.8391(5) 0.1161(12) Uiso 0.654(9) 1 d PDU B 1
C1D C 0.5680(10) 0.854(3) 0.7984(18) 0.141(6) Uiso 0.346(9) 1 d PDU B 2
H1D1 H 0.5786 0.7849 0.7671 0.169 Uiso 0.346(9) 1 calc PR B 2
H1D2 H 0.5473 0.8239 0.8291 0.169 Uiso 0.346(9) 1 calc PR B 2
Cl1D Cl 0.5541(4) 0.9622(12) 0.7158(10) 0.1537(18) Uiso 0.346(9) 1 d PDU B 2
Cl2D Cl 0.5993(3) 0.9112(8) 0.8837(9) 0.1161(12) Uiso 0.346(9) 1 d PDU B 2

loop_
_atom_site_aniso_label
_atom_site_aniso_U_11
_atom_site_aniso_U_22
_atom_site_aniso_U_33
_atom_site_aniso_U_23
_atom_site_aniso_U_13
_atom_site_aniso_U_12
S1 0.0564(9) 0.1003(12) 0.0380(7) 0.0102(8) -0.0095(7) -0.0050(8)
S2 0.0395(7) 0.0772(9) 0.0378(7) 0.0183(6) 0.0043(6) -0.0025(6)
Si1 0.0374(6) 0.0343(6) 0.0262(5) 0.0052(5) 0.0050(5) -0.0026(5)
O1 0.042(2) 0.135(5) 0.087(4) 0.018(3) 0.001(2) -0.007(3)
O2 0.046(2) 0.138(4) 0.067(3) 0.047(3) 0.005(2) -0.003(3)
O5 0.0419(18) 0.0478(18) 0.0341(17) 0.0105(15) -0.0005(14) -0.0038(15)
O6 0.0448(19) 0.0535(19) 0.0297(17) 0.0079(15) -0.0011(14) -0.0106(16)
B1 0.047(3) 0.028(2) 0.029(2) -0.0009(19) 0.007(2) 0.002(2)
C1 0.049(3) 0.072(4) 0.040(3) 0.007(3) 0.003(2) -0.006(3)
C2 0.058(4) 0.082(4) 0.056(4) -0.002(3) -0.016(3) -0.001(3)
C3 0.053(3) 0.092(5) 0.058(4) 0.010(3) -0.005(3) -0.011(3)
C4 0.053(4) 0.146(8) 0.106(7) 0.052(6) 0.014(5) -0.009(5)
C5 0.055(4) 0.161(8) 0.073(5) 0.047(5) 0.019(4) -0.012(5)
C6 0.048(3) 0.097(5) 0.054(4) 0.016(3) 0.005(3) -0.001(3)
C7 0.050(3) 0.063(3) 0.032(3) 0.009(2) -0.002(2) -0.001(3)
C8 0.055(3) 0.065(3) 0.030(2) 0.008(2) 0.004(2) -0.002(3)
O3 0.055(2) 0.089(3) 0.0306(17) 0.0149(19) -0.0018(16) -0.008(2)
C9 0.058(4) 0.083(10) 0.040(6) 0.029(7) 0.008(4) -0.008(6)
C10 0.064(5) 0.106(11) 0.018(4) 0.003(5) 0.007(4) -0.032(7)
O4 0.0438(19) 0.072(2) 0.0334(18) 0.0135(17) 0.0053(15) -0.0099(18)
C9D 0.058(4) 0.083(10) 0.040(6) 0.029(7) 0.008(4) -0.008(6)
C10D 0.064(5) 0.106(11) 0.018(4) 0.003(5) 0.007(4) -0.032(7)
C11 0.040(3) 0.058(3) 0.035(3) 0.008(2) 0.003(2) -0.007(2)
C12 0.039(3) 0.062(3) 0.032(2) 0.007(2) 0.004(2) -0.002(2)
C13 0.040(3) 0.045(3) 0.028(2) 0.005(2) 0.008(2) 0.005(2)
C14 0.037(3) 0.047(3) 0.036(2) 0.007(2) 0.005(2) -0.003(2)
C15 0.043(3) 0.041(2) 0.030(2) 0.009(2) 0.010(2) 0.001(2)
C16 0.040(2) 0.032(2) 0.027(2) 0.0007(18) 0.0039(19) 0.0025(19)
C17 0.040(3) 0.040(2) 0.029(2) 0.0012(19) 0.0056(19) -0.004(2)
C18 0.042(3) 0.040(2) 0.028(2) 0.006(2) 0.0056(19) -0.001(2)
C19 0.056(3) 0.033(2) 0.036(2) 0.0002(19) 0.009(2) 0.000(2)
C20 0.073(4) 0.048(3) 0.067(4) -0.007(3) 0.028(3) 0.010(3)
C21 0.078(4) 0.044(3) 0.063(4) -0.009(3) 0.006(3) -0.008(3)
C22 0.091(5) 0.040(3) 0.054(3) 0.008(3) 0.002(3) 0.010(3)
C23 0.051(3) 0.044(3) 0.039(3) 0.001(2) 0.018(2) 0.005(2)
C24 0.043(3) 0.114(6) 0.074(5) 0.004(4) 0.012(3) 0.014(4)
C25 0.083(4) 0.066(4) 0.043(3) 0.005(3) 0.028(3) 0.012(3)
C26 0.106(6) 0.053(3) 0.075(5) 0.012(3) 0.046(4) 0.023(3)

loop_
_atom_type_symbol
_atom_type_description
_atom_type_scat_dispersion_real
_atom_type_scat_dispersion_imag
_atom_type_scat_source
C C 0.0033 0.0016 'International Tables Vol C Tables 4.2.6.8 and 6.1.1.4'
H H 0.0000 0.0000 'International Tables Vol C Tables 4.2.6.8 and 6.1.1.4'
B B 0.0013 0.0007 'International Tables Vol C Tables 4.2.6.8 and 6.1.1.4'
O O 0.0106 0.0060 'International Tables Vol C Tables 4.2.6.8 and 6.1.1.4'
Si Si 0.0817 0.0704 'International Tables Vol C Tables 4.2.6.8 and 6.1.1.4'
S S 0.1246 0.1234 'International Tables Vol C Tables 4.2.6.8 and 6.1.1.4'
Cl Cl 0.1484 0.1585 'International Tables Vol C Tables 4.2.6.8 and 6.1.1.4'

loop_
_geom_angle_atom_site_label_1
_geom_angle_atom_site_label_2
_geom_angle_atom_site_label_3
_geom_angle
_geom_angle_site_symmetry_1
_geom_angle_site_symmetry_3
C2 S1 C1 92.2(3) . .
C12 S2 C7 92.7(2) . .
O6 Si1 O5 111.52(18) . .
O6 Si1 C23 106.4(2) . .
O5 Si1 C23 105.8(2) . .
O6 Si1 C19 106.9(2) . .
O5 Si1 C19 106.0(2) . .
C23 Si1 C19 120.3(2) . .
C3 O1 C4 110.2(5) . .
C6 O2 C5 112.2(5) . .
B1 O5 Si1 149.6(3) . .
B1 O6 Si1 153.5(3) 7_655 .
O5 B1 O6 122.2(4) . 7_655
O5 B1 C16 117.8(4) . .
O6 B1 C16 120.0(4) 7_655 .
C6 C1 C7 128.1(5) . .
C6 C1 S1 110.0(4) . .
C7 C1 S1 121.7(4) . .
C3 C2 S1 111.5(5) . .
C3 C2 H2A 109.3 . .
S1 C2 H2A 109.3 . .
C3 C2 H2B 109.3 . .
S1 C2 H2B 109.3 . .
H2A C2 H2B 108.0 . .
C2 C3 O1 125.0(6) . .
C2 C3 C6 113.5(6) . .
O1 C3 C6 121.4(6) . .
O1 C4 C5 109.7(7) . .
O1 C4 H4A 109.7 . .
C5 C4 H4A 109.7 . .
O1 C4 H4B 109.7 . .
C5 C4 H4B 109.7 . .
H4A C4 H4B 108.2 . .
O2 C5 C4 109.7(6) . .
O2 C5 H5A 109.7 . .
C4 C5 H5A 109.7 . .
O2 C5 H5B 109.7 . .
C4 C5 H5B 109.7 . .
H5A C5 H5B 108.2 . .
C1 C6 O2 123.1(5) . .
C1 C6 C3 112.7(6) . .
O2 C6 C3 124.1(6) . .
C8 C7 C1 129.1(5) . .
C8 C7 S2 109.3(4) . .
C1 C7 S2 121.6(4) . .
C7 C8 O3 122.6(5) . .
C7 C8 C11 114.9(5) . .
O3 C8 C11 122.5(5) . .
C8 O3 C9 112.2(8) . .
C8 O3 C9D 111.6(6) . .
C9 O3 C9D 28.2(9) . .
O3 C9 C10 107.6(13) . .
O3 C9 H9A 110.2 . .
C10 C9 H9A 110.2 . .
O3 C9 H9B 110.2 . .
C10 C9 H9B 110.2 . .
H9A C9 H9B 108.5 . .
O4 C10 C9 113.3(14) . .
O4 C10 H10A 108.9 . .
C9 C10 H10A 108.9 . .
O4 C10 H10B 108.9 . .
C9 C10 H10B 108.9 . .
H10A C10 H10B 107.7 . .
C11 O4 C10D 112.4(5) . .
C11 O4 C10 108.0(8) . .
C10D O4 C10 30.7(8) . .
O3 C9D C10D 111.4(9) . .
O3 C9D H9D1 109.3 . .
C10D C9D H9D1 109.3 . .
O3 C9D H9D2 109.3 . .
C10D C9D H9D2 109.3 . .
H9D1 C9D H9D2 108.0 . .
O4 C10D C9D 112.3(10) . .
O4 C10D H10C 109.1 . .
C9D C10D H10C 109.1 . .
O4 C10D H10D 109.1 . .
C9D C10D H10D 109.1 . .
H10C C10D H10D 107.9 . .
C12 C11 O4 123.5(5) . .
C12 C11 C8 113.0(5) . .
O4 C11 C8 123.5(4) . .
C11 C12 C13 130.4(5) . .
C11 C12 S2 110.1(4) . .
C13 C12 S2 119.5(4) . .
C18 C13 C14 118.2(4) . .
C18 C13 C12 120.7(4) . .
C14 C13 C12 121.0(5) . .
C15 C14 C13 119.8(5) . .
C15 C14 H14A 120.1 . .
C13 C14 H14A 120.1 . .
C16 C15 C14 122.6(4) . .
C16 C15 H15A 118.7 . .
C14 C15 H15A 118.7 . .
C15 C16 C17 116.6(4) . .
C15 C16 B1 122.4(4) . .
C17 C16 B1 120.9(4) . .
C18 C17 C16 121.4(4) . .
C18 C17 H17A 119.3 . .
C16 C17 H17A 119.3 . .
C17 C18 C13 121.3(4) . .
C17 C18 H18A 119.3 . .
C13 C18 H18A 119.3 . .
C21 C19 C22 111.1(5) . .
C21 C19 C20 108.8(5) . .
C22 C19 C20 107.9(5) . .
C21 C19 Si1 111.3(4) . .
C22 C19 Si1 111.1(3) . .
C20 C19 Si1 106.4(3) . .
C19 C20 H20A 109.5 . .
C19 C20 H20B 109.5 . .
H20A C20 H20B 109.5 . .
C19 C20 H20C 109.5 . .
H20A C20 H20C 109.5 . .
H20B C20 H20C 109.5 . .
C19 C21 H21A 109.5 . .
C19 C21 H21B 109.5 . .
H21A C21 H21B 109.5 . .
C19 C21 H21C 109.5 . .
H21A C21 H21C 109.5 . .
H21B C21 H21C 109.5 . .
C19 C22 H22A 109.5 . .
C19 C22 H22B 109.5 . .
H22A C22 H22B 109.5 . .
C19 C22 H22C 109.5 . .
H22A C22 H22C 109.5 . .
H22B C22 H22C 109.5 . .
C24 C23 C25 108.9(5) . .
C24 C23 C26 109.8(5) . .
C25 C23 C26 107.7(5) . .
C24 C23 Si1 112.5(4) . .
C25 C23 Si1 111.4(4) . .
C26 C23 Si1 106.4(4) . .
C23 C24 H24A 109.5 . .
C23 C24 H24B 109.5 . .
H24A C24 H24B 109.5 . .
C23 C24 H24C 109.5 . .
H24A C24 H24C 109.5 . .
H24B C24 H24C 109.5 . .
C23 C25 H25A 109.5 . .
C23 C25 H25B 109.5 . .
H25A C25 H25B 109.5 . .
C23 C25 H25C 109.5 . .
H25A C25 H25C 109.5 . .
H25B C25 H25C 109.5 . .
C23 C26 H26A 109.5 . .
C23 C26 H26B 109.5 . .
H26A C26 H26B 109.5 . .
C23 C26 H26C 109.5 . .
H26A C26 H26C 109.5 . .
H26B C26 H26C 109.5 . .
Cl2S C1S Cl1S 109.2(9) . .
Cl2S C1S H1S1 109.8 . .
Cl1S C1S H1S1 109.8 . .
Cl2S C1S H1S2 109.8 . .
Cl1S C1S H1S2 109.8 . .
H1S1 C1S H1S2 108.3 . .
Cl1D C1D Cl2D 114.0(15) . .
Cl1D C1D H1D1 108.8 . .
Cl2D C1D H1D1 108.8 . .
Cl1D C1D H1D2 108.8 . .
Cl2D C1D H1D2 108.8 . .
H1D1 C1D H1D2 107.7 . .

loop_
_geom_bond_atom_site_label_1
_geom_bond_atom_site_label_2
_geom_bond_distance
_geom_bond_site_symmetry_2
S1 C2 1.713(7) .
S1 C1 1.727(6) .
S2 C12 1.731(5) .
S2 C7 1.734(5) .
Si1 O6 1.626(3) .
Si1 O5 1.635(3) .
Si1 C23 1.877(5) .
Si1 C19 1.882(5) .
O1 C3 1.376(8) .
O1 C4 1.467(9) .
O2 C6 1.363(7) .
O2 C5 1.434(8) .
O5 B1 1.350(6) .
O6 B1 1.350(7) 7_655
B1 O6 1.350(7) 7_655
B1 C16 1.556(7) .
C1 C6 1.363(8) .
C1 C7 1.449(8) .
C2 C3 1.328(9) .
C2 H2A 0.9900 .
C2 H2B 0.9900 .
C3 C6 1.421(9) .
C4 C5 1.514(11) .
C4 H4A 0.9900 .
C4 H4B 0.9900 .
C5 H5A 0.9900 .
C5 H5B 0.9900 .
C7 C8 1.358(8) .
C8 O3 1.383(6) .
C8 C11 1.400(7) .
O3 C9 1.432(13) .
O3 C9D 1.470(10) .
C9 C10 1.484(16) .
C9 H9A 0.9900 .
C9 H9B 0.9900 .
C10 O4 1.432(13) .
C10 H10A 0.9900 .
C10 H10B 0.9900 .
O4 C11 1.373(6) .
O4 C10D 1.427(9) .
C9D C10D 1.486(13) .
C9D H9D1 0.9900 .
C9D H9D2 0.9900 .
C10D H10C 0.9900 .
C10D H10D 0.9900 .
C11 C12 1.367(7) .
C12 C13 1.472(7) .
C13 C18 1.392(7) .
C13 C14 1.394(7) .
C14 C15 1.388(7) .
C14 H14A 0.9500 .
C15 C16 1.378(7) .
C15 H15A 0.9500 .
C16 C17 1.416(6) .
C17 C18 1.362(7) .
C17 H17A 0.9500 .
C18 H18A 0.9500 .
C19 C21 1.521(8) .
C19 C22 1.521(7) .
C19 C20 1.527(7) .
C20 H20A 0.9800 .
C20 H20B 0.9800 .
C20 H20C 0.9800 .
C21 H21A 0.9800 .
C21 H21B 0.9800 .
C21 H21C 0.9800 .
C22 H22A 0.9800 .
C22 H22B 0.9800 .
C22 H22C 0.9800 .
C23 C24 1.515(8) .
C23 C25 1.537(8) .
C23 C26 1.554(8) .
C24 H24A 0.9800 .
C24 H24B 0.9800 .
C24 H24C 0.9800 .
C25 H25A 0.9800 .
C25 H25B 0.9800 .
C25 H25C 0.9800 .
C26 H26A 0.9800 .
C26 H26B 0.9800 .
C26 H26C 0.9800 .
C1S Cl2S 1.770(13) .
C1S Cl1S 1.803(14) .
C1S H1S1 0.9900 .
C1S H1S2 0.9900 .
C1D Cl1D 1.758(16) .
C1D Cl2D 1.790(17) .
C1D H1D1 0.9900 .
C1D H1D2 0.9900 .

loop_
_geom_torsion_atom_site_label_1
_geom_torsion_atom_site_label_2
_geom_torsion_atom_site_label_3
_geom_torsion_atom_site_label_4
_geom_torsion
_geom_torsion_site_symmetry_1
_geom_torsion_site_symmetry_4
O6 Si1 O5 B1 -17.8(7) . .
C23 Si1 O5 B1 -133.1(7) . .
C19 Si1 O5 B1 98.1(7) . .
O5 Si1 O6 B1 29.4(8) . 7_655
C23 Si1 O6 B1 144.3(7) . 7_655
C19 Si1 O6 B1 -86.0(8) . 7_655
Si1 O5 B1 O6 6.1(10) . 7_655
Si1 O5 B1 C16 -174.6(5) . .
C2 S1 C1 C6 0.7(6) . .
C2 S1 C1 C7 176.8(6) . .
C1 S1 C2 C3 0.2(6) . .
S1 C2 C3 O1 -177.4(6) . .
S1 C2 C3 C6 -1.0(9) . .
C4 O1 C3 C2 -162.6(8) . .
C4 O1 C3 C6 21.3(10) . .
C3 O1 C4 C5 -51.5(9) . .
C6 O2 C5 C4 -45.2(10) . .
O1 C4 C5 O2 66.0(10) . .
C7 C1 C6 O2 3.2(12) . .
S1 C1 C6 O2 179.0(6) . .
C7 C1 C6 C3 -177.2(6) . .
S1 C1 C6 C3 -1.4(8) . .
C5 O2 C6 C1 -165.3(8) . .
C5 O2 C6 C3 15.1(11) . .
C2 C3 C6 C1 1.6(10) . .
O1 C3 C6 C1 178.1(6) . .
C2 C3 C6 O2 -178.8(7) . .
O1 C3 C6 O2 -2.3(12) . .
C6 C1 C7 C8 178.4(7) . .
S1 C1 C7 C8 3.0(10) . .
C6 C1 C7 S2 -1.3(10) . .
S1 C1 C7 S2 -176.7(3) . .
C12 S2 C7 C8 -1.6(5) . .
C12 S2 C7 C1 178.1(5) . .
C1 C7 C8 O3 2.0(10) . .
S2 C7 C8 O3 -178.2(5) . .
C1 C7 C8 C11 -177.3(6) . .
S2 C7 C8 C11 2.4(7) . .
C7 C8 O3 C9 166.2(11) . .
C11 C8 O3 C9 -14.4(12) . .
C7 C8 O3 C9D -163.3(8) . .
C11 C8 O3 C9D 16.0(10) . .
C8 O3 C9 C10 45.2(19) . .
C9D O3 C9 C10 -49.3(16) . .
O3 C9 C10 O4 -68(2) . .
C9 C10 O4 C11 50.9(19) . .
C9 C10 O4 C10D -52.8(15) . .
C8 O3 C9D C10D -43.9(14) . .
C9 O3 C9D C10D 53.2(18) . .
C11 O4 C10D C9D -44.3(14) . .
C10 O4 C10D C9D 43.5(15) . .
O3 C9D C10D O4 60.4(17) . .
C10D O4 C11 C12 -164.1(8) . .
C10 O4 C11 C12 163.5(10) . .
C10D O4 C11 C8 15.8(10) . .
C10 O4 C11 C8 -16.6(11) . .
C7 C8 C11 C12 -2.1(8) . .
O3 C8 C11 C12 178.5(5) . .
C7 C8 C11 O4 178.0(5) . .
O3 C8 C11 O4 -1.4(9) . .
O4 C11 C12 C13 -2.2(10) . .
C8 C11 C12 C13 177.9(6) . .
O4 C11 C12 S2 -179.3(4) . .
C8 C11 C12 S2 0.8(6) . .
C7 S2 C12 C11 0.5(5) . .
C7 S2 C12 C13 -177.0(5) . .
C11 C12 C13 C18 -19.7(9) . .
S2 C12 C13 C18 157.2(4) . .
C11 C12 C13 C14 162.3(6) . .
S2 C12 C13 C14 -20.8(7) . .
C18 C13 C14 C15 -3.3(7) . .
C12 C13 C14 C15 174.8(5) . .
C13 C14 C15 C16 2.0(7) . .
C14 C15 C16 C17 0.1(7) . .
C14 C15 C16 B1 -177.5(4) . .
O5 B1 C16 C15 6.8(7) . .
O6 B1 C16 C15 -173.8(4) 7_655 .
O5 B1 C16 C17 -170.7(4) . .
O6 B1 C16 C17 8.6(7) 7_655 .
C15 C16 C17 C18 -0.7(7) . .
B1 C16 C17 C18 176.9(4) . .
C16 C17 C18 C13 -0.7(7) . .
C14 C13 C18 C17 2.7(7) . .
C12 C13 C18 C17 -175.4(5) . .
O6 Si1 C19 C21 -178.6(4) . .
O5 Si1 C19 C21 62.3(4) . .
C23 Si1 C19 C21 -57.4(5) . .
O6 Si1 C19 C22 -54.3(4) . .
O5 Si1 C19 C22 -173.3(4) . .
C23 Si1 C19 C22 67.0(5) . .
O6 Si1 C19 C20 62.9(4) . .
O5 Si1 C19 C20 -56.1(4) . .
C23 Si1 C19 C20 -175.8(4) . .
O6 Si1 C23 C24 179.6(4) . .
O5 Si1 C23 C24 -61.7(5) . .
C19 Si1 C23 C24 58.1(5) . .
O6 Si1 C23 C25 57.0(4) . .
O5 Si1 C23 C25 175.7(4) . .
C19 Si1 C23 C25 -64.5(5) . .
O6 Si1 C23 C26 -60.1(5) . .
O5 Si1 C23 C26 58.6(5) . .
C19 Si1 C23 C26 178.4(4) . .
